data_7223041
loop_
_publ_author_name
'Zakharov, B. A.'
'Marchuk, A. S.'
'Boldyreva, E. V.'

_publ_section_title
;
 A single-crystal to single-crystal phase transition in [Co(NH3)5NO2]Br2at
 high pressure: a step towards understanding linkage photo-isomerisation
;
_journal_issue 46
_journal_name_full CrystEngComm
_journal_page_first 8812
_journal_paper_doi 10.1039/C5CE01820J
_journal_volume 17
_journal_year 2015
_chemical_formula_moiety 'Co H15 N6 O2, 2(Br)'
_chemical_formula_sum 'Br2 Co H15 N6 O2'
_chemical_formula_weight 349.93
_chemical_name_common nitro-pentaammine-Co(III)-dibromide
_chemical_name_systematic nitro-pentaammine-Co(III)-dibromide
_space_group_crystal_system monoclinic
_space_group_IT_number 15
_space_group_name_Hall '-C 2yc'
_space_group_name_H-M_alt 'C 1 2/c 1'
_symmetry_space_group_name_Hall '-C 2yc'
_symmetry_space_group_name_H-M 'C 1 2/c 1'
_atom_sites_solution_hydrogens geom
_audit_creation_method SHELXL-2014/7
_audit_update_record
;
2015-09-10 deposited with the CCDC.
2015-10-25 downloaded from the CCDC.
;
_cell_angle_alpha 90
_cell_angle_beta 94.192(4)
_cell_angle_gamma 90
_cell_formula_units_Z 4
_cell_length_a 10.6792(4)
_cell_length_b 8.0977(7)
_cell_length_c 10.9004(4)
_cell_measurement_reflns_used 1813
_cell_measurement_temperature 295(2)
_cell_measurement_theta_max 27.7470
_cell_measurement_theta_min 3.1630
_cell_volume 940.11(10)
_computing_cell_refinement
;
CrysAlisPro, Agilent Technologies,
Version 1.171.35.21 (release 20-01-2012 CrysAlis171 .NET)
(compiled Jan 23 2012,18:06:46)
;
_computing_data_collection
;
CrysAlisPro, Agilent Technologies,
Version 1.171.35.21 (release 20-01-2012 CrysAlis171 .NET)
(compiled Jan 23 2012,18:06:46)
;
_computing_data_reduction
;
CrysAlisPro, Agilent Technologies,
Version 1.171.35.21 (release 20-01-2012 CrysAlis171 .NET)
(compiled Jan 23 2012,18:06:46)
;
_computing_molecular_graphics 'Mercury (Macrae et al., 2006)'
_computing_publication_material 'enCIFer (Allen et al., 2004)'
_computing_structure_refinement 'SHELXL-2014/7 (Sheldrick, 2014)'
_diffrn_ambient_pressure 1610000
_diffrn_ambient_temperature 295(2)
_diffrn_detector_area_resol_mean 10.3457
_diffrn_measured_fraction_theta_full 0.561
_diffrn_measured_fraction_theta_max 0.548
_diffrn_measurement_device_type 'Xcalibur, Ruby, Gemini'
_diffrn_measurement_method \w-scan
_diffrn_radiation_type MoK\a
_diffrn_radiation_wavelength 0.71073
_diffrn_reflns_av_R_equivalents 0.0550
_diffrn_reflns_av_unetI/netI 0.0328
_diffrn_reflns_laue_measured_fraction_full 0.561
_diffrn_reflns_laue_measured_fraction_max 0.548
_diffrn_reflns_limit_h_max 12
_diffrn_reflns_limit_h_min -12
_diffrn_reflns_limit_k_max 7
_diffrn_reflns_limit_k_min -7
_diffrn_reflns_limit_l_max 13
_diffrn_reflns_limit_l_min -13
_diffrn_reflns_number 2485
_diffrn_reflns_point_group_measured_fraction_full 0.561
_diffrn_reflns_point_group_measured_fraction_max 0.548
_diffrn_reflns_theta_full 25.242
_diffrn_reflns_theta_max 26.346
_diffrn_reflns_theta_min 3.160
_diffrn_source 'Enhance (Mo) X-ray Source'
_exptl_absorpt_coefficient_mu 10.297
_exptl_absorpt_correction_T_max 0.288
_exptl_absorpt_correction_T_min 0.219
_exptl_absorpt_correction_type gaussian
_exptl_absorpt_process_details 'Absorb-7 (Angel, 2013)'
_exptl_crystal_colour orange
_exptl_crystal_density_diffrn 2.472
_exptl_crystal_description block
_exptl_crystal_F_000 680
_exptl_crystal_preparation 'mounted in DAC'
_exptl_crystal_size_max 0.20
_exptl_crystal_size_mid 0.20
_exptl_crystal_size_min 0.05
_refine_diff_density_max 0.311
_refine_diff_density_min -0.454
_refine_diff_density_rms 0.080
_refine_ls_extinction_method none
_refine_ls_goodness_of_fit_ref 1.058
_refine_ls_hydrogen_treatment constr
_refine_ls_matrix_type full
_refine_ls_number_parameters 52
_refine_ls_number_reflns 528
_refine_ls_number_restraints 0
_refine_ls_restrained_S_all 1.058
_refine_ls_R_factor_all 0.0270
_refine_ls_R_factor_gt 0.0239
_refine_ls_shift/su_max 0.000
_refine_ls_shift/su_mean 0.000
_refine_ls_structure_factor_coef Fsqd
_refine_ls_weighting_details 'w=1/[\s^2^(Fo^2^)+(0.0134P)^2^+3.2923P] where P=(Fo^2^+2Fc^2^)/3'
_refine_ls_weighting_scheme calc
_refine_ls_wR_factor_gt 0.0507
_refine_ls_wR_factor_ref 0.0525
_reflns_Friedel_coverage 0.000
_reflns_number_gt 490
_reflns_number_total 528
_reflns_threshold_expression 'I > 2\s(I)'
_cod_data_source_file c5ce01820j3.cif
_cod_data_source_block 161GPa
_cod_depositor_comments
;
The following automatic conversions were performed:

'_exptl_absorpt_correction_type' value 'Gaussian' changed to
'gaussian' according to
/usr/data/users/saulius/crontab/automatic-downloads/rss-feeds/RSC/lib/dictionaries/cif_core.dic
dictionary named 'cif_core.dic' version 2.4.2 from 2011-04-26.

Automatic conversion script
Id: cif_fix_values 3271 2015-04-21 07:52:19Z andrius 

 Adding full bibliography for 7223037--7223049.cif.
;
_cod_database_code 7223041
_shelx_shelxl_version_number 2014/7
_shelx_space_group_comment
;
The symmetry employed for this shelxl refinement is uniquely defined
by the following loop, which should always be used as a source of
symmetry information in preference to the above space-group names.
They are only intended as comments.
;

loop_
_space_group_symop_operation_xyz
'x, y, z'
'-x, y, -z+1/2'
'x+1/2, y+1/2, z'
'-x+1/2, y+1/2, -z+1/2'
'-x, -y, -z'
'x, -y, z-1/2'
'-x+1/2, -y+1/2, -z'
'x+1/2, -y+1/2, z-1/2'

loop_
_atom_site_label
_atom_site_type_symbol
_atom_site_fract_x
_atom_site_fract_y
_atom_site_fract_z
_atom_site_U_iso_or_equiv
_atom_site_adp_type
_atom_site_occupancy
_atom_site_site_symmetry_order
_atom_site_calc_flag
_atom_site_refinement_flags_posn
_atom_site_refinement_flags_adp
_atom_site_refinement_flags_occupancy
Br1 Br 0.29041(4) 0.51403(6) 0.49349(4) 0.02305(19) Uani 1 1 d . . .
Co1 Co 0.0000 0.29045(11) 0.2500 0.0148(2) Uani 1 2 d S T P
N1 N 0.1818(3) 0.2897(6) 0.2515(3) 0.0229(10) Uani 1 1 d . . .
H1A H 0.2094 0.1860 0.2517 0.034 Uiso 1 1 calc R U .
H1B H 0.2053 0.3414 0.1848 0.034 Uiso 1 1 calc R U .
H1C H 0.2142 0.3414 0.3185 0.034 Uiso 1 1 calc R U .
N2 N 0.0085(3) 0.2993(5) 0.4295(3) 0.0197(9) Uani 1 1 d . . .
H2A H 0.0099 0.1971 0.4596 0.029 Uiso 1 1 calc R U .
H2B H 0.0778 0.3524 0.4572 0.029 Uiso 1 1 calc R U .
H2C H -0.0585 0.3524 0.4536 0.029 Uiso 1 1 calc R U .
N3 N 0.0000 0.0454(8) 0.2500 0.0247(14) Uani 1 2 d S T P
H3A H -0.0786 0.0088 0.2494 0.037 Uiso 0.5 1 calc R U P
H3B H 0.0349 0.0088 0.1835 0.037 Uiso 0.5 1 calc R U P
H3C H 0.0437 0.0088 0.3172 0.037 Uiso 0.5 1 calc R U P
N4 N 0.0000 0.5256(8) 0.2500 0.0204(16) Uani 1 2 d S T P
O1 O 0.0757(3) 0.6063(6) 0.1918(3) 0.0375(12) Uani 1 1 d . . .

loop_
_atom_site_aniso_label
_atom_site_aniso_U_11
_atom_site_aniso_U_22
_atom_site_aniso_U_33
_atom_site_aniso_U_23
_atom_site_aniso_U_13
_atom_site_aniso_U_12
Br1 0.0238(3) 0.0242(5) 0.0214(3) 0.00104(17) 0.0028(2) -0.00169(18)
Co1 0.0143(4) 0.0172(9) 0.0130(4) 0.000 0.0015(3) 0.000
N1 0.017(2) 0.032(4) 0.020(2) -0.0017(15) 0.0040(16) 0.0052(16)
N2 0.020(2) 0.023(4) 0.0169(19) 0.0015(14) 0.0042(16) -0.0045(15)
N3 0.032(3) 0.019(6) 0.023(3) 0.000 -0.001(3) 0.000
N4 0.020(3) 0.023(7) 0.019(3) 0.000 0.001(3) 0.000
O1 0.042(2) 0.029(5) 0.044(2) 0.0065(18) 0.0203(19) -0.0072(19)

loop_
_atom_type_symbol
_atom_type_description
_atom_type_scat_dispersion_real
_atom_type_scat_dispersion_imag
_atom_type_scat_source
Br Br -0.2901 2.4595 'International Tables Vol C Tables 4.2.6.8 and 6.1.1.4'
Co Co 0.3494 0.9721 'International Tables Vol C Tables 4.2.6.8 and 6.1.1.4'
H H 0.0000 0.0000 'International Tables Vol C Tables 4.2.6.8 and 6.1.1.4'
N N 0.0061 0.0033 'International Tables Vol C Tables 4.2.6.8 and 6.1.1.4'
O O 0.0106 0.0060 'International Tables Vol C Tables 4.2.6.8 and 6.1.1.4'

loop_
_geom_angle_atom_site_label_1
_geom_angle_atom_site_label_2
_geom_angle_atom_site_label_3
_geom_angle
_geom_angle_site_symmetry_1
_geom_angle_site_symmetry_3
N4 Co1 N1 90.18(14) . .
N4 Co1 N1 90.18(14) . 2
N1 Co1 N1 179.6(3) . 2
N4 Co1 N2 87.90(13) . .
N1 Co1 N2 91.09(14) . .
N1 Co1 N2 88.93(14) 2 .
N4 Co1 N2 87.90(13) . 2
N1 Co1 N2 88.93(14) . 2
N1 Co1 N2 91.08(14) 2 2
N2 Co1 N2 175.8(3) . 2
N4 Co1 N3 180.0 . .
N1 Co1 N3 89.82(14) . .
N1 Co1 N3 89.82(14) 2 .
N2 Co1 N3 92.10(13) . .
N2 Co1 N3 92.10(12) 2 .
Co1 N1 H1A 109.5 . .
Co1 N1 H1B 109.5 . .
H1A N1 H1B 109.5 . .
Co1 N1 H1C 109.5 . .
H1A N1 H1C 109.5 . .
H1B N1 H1C 109.5 . .
Co1 N2 H2A 109.5 . .
Co1 N2 H2B 109.5 . .
H2A N2 H2B 109.5 . .
Co1 N2 H2C 109.5 . .
H2A N2 H2C 109.5 . .
H2B N2 H2C 109.5 . .
Co1 N3 H3A 109.5 . .
Co1 N3 H3B 109.5 . .
H3A N3 H3B 109.5 . .
Co1 N3 H3C 109.5 . .
H3A N3 H3C 109.5 . .
H3B N3 H3C 109.5 . .
O1 N4 O1 116.8(8) 2 .
O1 N4 Co1 121.6(4) 2 .
O1 N4 Co1 121.6(4) . .

loop_
_geom_bond_atom_site_label_1
_geom_bond_atom_site_label_2
_geom_bond_distance
_geom_bond_site_symmetry_2
Co1 N4 1.904(7) .
Co1 N1 1.940(3) .
Co1 N1 1.940(3) 2
Co1 N2 1.954(3) .
Co1 N2 1.954(3) 2
Co1 N3 1.984(6) .
N1 H1A 0.8900 .
N1 H1B 0.8900 .
N1 H1C 0.8900 .
N2 H2A 0.8900 .
N2 H2B 0.8900 .
N2 H2C 0.8900 .
N3 H3A 0.8900 .
N3 H3B 0.8900 .
N3 H3C 0.8900 .
N4 O1 1.248(5) 2
N4 O1 1.248(5) .

loop_
_geom_hbond_atom_site_label_D
_geom_hbond_atom_site_label_H
_geom_hbond_atom_site_label_A
_geom_hbond_distance_DH
_geom_hbond_distance_HA
_geom_hbond_distance_DA
_geom_hbond_angle_DHA
_geom_hbond_site_symmetry_A
N1 H1A O1 0.89 2.42 3.010(5) 124.0 4_545
N1 H1B Br1 0.89 2.61 3.501(4) 176.0 6_565
N1 H1C Br1 0.89 2.46 3.340(4) 173.1 .
N2 H2A Br1 0.89 2.75 3.390(4) 129.7 7_556
N2 H2A Br1 0.89 2.82 3.388(4) 123.0 3_445
N2 H2B Br1 0.89 2.63 3.503(3) 168.9 .
N2 H2C Br1 0.89 2.80 3.683(4) 171.3 5_566
N3 H3A Br1 0.89 3.10 3.6038(6) 118.3 3_445
N3 H3A Br1 0.89 3.03 3.4849(10) 113.5 8_455
